data_1505233
loop_
_publ_author_name
'Zhang, Yonggang'
'Liu, Shuchun'
'Che, Yongsheng'
'Liu, Xingzhong'

_publ_section_title
;
 Epicoccins A-D, epipolythiodioxopiperazines from a Cordyceps-colonizing
 isolate of Epicoccum nigrum.
;
_journal_issue 9
_journal_name_full 'Journal of natural products'
_journal_page_first 1522
_journal_page_last 1525
_journal_paper_doi 10.1021/np070239u
_journal_volume 70
_journal_year 2007
_chemical_formula_moiety 'C18 H20 N2 O7 S3'
_chemical_formula_sum 'C18 H20 N2 O7 S3'
_chemical_formula_weight 472.54
_space_group_IT_number 19
_symmetry_cell_setting orthorhombic
_symmetry_Int_Tables_number 19
_symmetry_space_group_name_Hall 'P 2ac 2ab'
_symmetry_space_group_name_H-M 'P 21 21 21'
_atom_sites_solution_hydrogens geom
_atom_sites_solution_primary direct
_atom_sites_solution_secondary difmap
_audit_creation_method SHELXL-97
_cell_angle_alpha 90.00
_cell_angle_beta 90.00
_cell_angle_gamma 90.00
_cell_formula_units_Z 4
_cell_length_a 7.5523(12)
_cell_length_b 11.1218(14)
_cell_length_c 22.853(3)
_cell_measurement_reflns_used 4888
_cell_measurement_temperature 293(2)
_cell_measurement_theta_max 27.9
_cell_measurement_theta_min 1.8
_cell_volume 1919.5(5)
_computing_cell_refinement CrystalClear
_computing_data_collection CrystalClear
_computing_data_reduction CrystalClear
_computing_publication_material 'CrystalStructure 3.7.0'
_computing_structure_refinement 'SHELXL-97 (Sheldrick, 1997)'
_computing_structure_solution 'SHELXS-97 (Sheldrick, 1990)'
_diffrn_ambient_temperature 293(2)
_diffrn_detector_area_resol_mean 7.31
_diffrn_measured_fraction_theta_full 0.997
_diffrn_measured_fraction_theta_max 0.997
_diffrn_measurement_device_type 'Rigaku Saturn'
_diffrn_measurement_method \w
_diffrn_radiation_monochromator confocal
_diffrn_radiation_type MoK\a
_diffrn_radiation_wavelength 0.71070
_diffrn_reflns_av_R_equivalents 0.0450
_diffrn_reflns_av_sigmaI/netI 0.0450
_diffrn_reflns_limit_h_max 9
_diffrn_reflns_limit_h_min -9
_diffrn_reflns_limit_k_max 14
_diffrn_reflns_limit_k_min -14
_diffrn_reflns_limit_l_max 30
_diffrn_reflns_limit_l_min -30
_diffrn_reflns_number 17832
_diffrn_reflns_theta_full 27.90
_diffrn_reflns_theta_max 27.90
_diffrn_reflns_theta_min 1.78
_diffrn_source 'rotating anode'
_exptl_absorpt_coefficient_mu 0.434
_exptl_absorpt_correction_T_max 0.9661
_exptl_absorpt_correction_T_min 0.9182
_exptl_absorpt_correction_type multi-scan
_exptl_absorpt_process_details 'Jacobson, R. (1998) Private communication'
_exptl_crystal_colour colorless
_exptl_crystal_density_diffrn 1.635
_exptl_crystal_density_method 'not measured'
_exptl_crystal_description prism
_exptl_crystal_F_000 984
_exptl_crystal_size_max 0.20
_exptl_crystal_size_mid 0.16
_exptl_crystal_size_min 0.08
_refine_diff_density_max 0.248
_refine_diff_density_min -0.251
_refine_diff_density_rms 0.054
_refine_ls_abs_structure_details 'Flack H D (1983), 1946 Friedel Pairs, Acta Cryst. A39, 876-881'
_refine_ls_abs_structure_Flack -0.04(6)
_refine_ls_extinction_coef 0.0066(8)
_refine_ls_extinction_expression Fc^*^=kFc[1+0.001xFc^2^\l^3^/sin(2\q)]^-1/4^
_refine_ls_extinction_method SHELXL
_refine_ls_goodness_of_fit_ref 1.042
_refine_ls_hydrogen_treatment mixed
_refine_ls_matrix_type full
_refine_ls_number_parameters 285
_refine_ls_number_reflns 4557
_refine_ls_number_restraints 4
_refine_ls_restrained_S_all 1.044
_refine_ls_R_factor_all 0.0414
_refine_ls_R_factor_gt 0.0375
_refine_ls_shift/su_max 0.000
_refine_ls_shift/su_mean 0.000
_refine_ls_structure_factor_coef Fsqd
_refine_ls_weighting_details 'calc w=1/[\s^2^(Fo^2^)+(0.0394P)^2^+0.1973P] where P=(Fo^2^+2Fc^2^)/3'
_refine_ls_weighting_scheme calc
_refine_ls_wR_factor_gt 0.0751
_refine_ls_wR_factor_ref 0.0799
_reflns_number_gt 4218
_reflns_number_total 4557
_reflns_threshold_expression >2sigma(I)
_cod_data_source_file np070239usi20070806_011710.cif
_cod_data_source_block shelxl
_cod_database_code 1505233

loop_
_symmetry_equiv_pos_as_xyz
'x, y, z'
'x+1/2, -y+1/2, -z'
'-x, y+1/2, -z+1/2'
'-x+1/2, -y, z+1/2'

loop_
_atom_site_label
_atom_site_type_symbol
_atom_site_fract_x
_atom_site_fract_y
_atom_site_fract_z
_atom_site_U_iso_or_equiv
_atom_site_adp_type
_atom_site_occupancy
_atom_site_symmetry_multiplicity
_atom_site_calc_flag
_atom_site_refinement_flags
S1 S 0.08925(7) 0.28467(5) 0.28086(2) 0.02411(13) Uani 1 1 d .
S2 S 0.31278(9) 0.19917(6) 0.14555(3) 0.03378(16) Uani 1 1 d .
S3 S 0.52818(8) 0.24660(5) 0.19290(3) 0.02888(15) Uani 1 1 d .
N1 N 0.3325(2) 0.45679(17) 0.18485(8) 0.0210(4) Uani 1 1 d .
N2 N 0.3431(2) 0.44995(16) 0.30477(8) 0.0191(4) Uani 1 1 d .
O1 O 0.0486(2) 0.52180(16) 0.18751(7) 0.0306(4) Uani 1 1 d .
O2 O -0.1055(2) 0.50430(17) 0.44560(8) 0.0399(5) Uani 1 1 d .
O3 O 0.2869(2) 0.28849(16) 0.44509(7) 0.0315(4) Uani 1 1 d D
H3 H 0.362(3) 0.322(2) 0.4647(11) 0.047 Uiso 1 1 d D
O4 O 0.6358(2) 0.40438(18) 0.30512(7) 0.0355(4) Uani 1 1 d .
O5 O 0.7969(3) 0.3646(2) 0.07438(9) 0.0579(6) Uani 1 1 d .
O6 O 0.2354(3) 0.46042(19) 0.02505(8) 0.0443(5) Uani 1 1 d D
H6 H 0.128(3) 0.499(3) 0.0236(15) 0.066 Uiso 1 1 d D
O7 O 0.5873(2) 0.38753(19) 0.49347(9) 0.0430(5) Uani 1 1 d D
H7A H 0.680(4) 0.432(3) 0.4812(14) 0.065 Uiso 1 1 d D
H7B H 0.626(4) 0.330(3) 0.5129(14) 0.065 Uiso 1 1 d D
C1 C 0.1745(3) 0.47676(19) 0.21218(9) 0.0217(5) Uani 1 1 d .
C2 C 0.1693(3) 0.4419(2) 0.27630(9) 0.0196(4) Uani 1 1 d .
C3 C 0.0605(3) 0.5303(2) 0.31334(9) 0.0231(5) Uani 1 1 d .
H3A H -0.0646 0.5110 0.3115 0.028 Uiso 1 1 calc R
H3B H 0.0776 0.6122 0.2999 0.028 Uiso 1 1 calc R
C4 C 0.1328(3) 0.5140(2) 0.37677(10) 0.0235(5) Uani 1 1 d .
H4 H 0.1576 0.5927 0.3943 0.028 Uiso 1 1 calc R
C5 C -0.0092(3) 0.4498(2) 0.41142(9) 0.0247(5) Uani 1 1 d .
C6 C -0.0444(3) 0.3196(2) 0.39580(10) 0.0259(5) Uani 1 1 d .
H6A H -0.1526 0.3150 0.3730 0.031 Uiso 1 1 calc R
H6B H -0.0625 0.2741 0.4315 0.031 Uiso 1 1 calc R
C7 C 0.1073(3) 0.2617(2) 0.36071(9) 0.0232(5) Uani 1 1 d .
H7 H 0.1031 0.1749 0.3679 0.028 Uiso 1 1 calc R
C8 C 0.2862(3) 0.3076(2) 0.38327(9) 0.0228(5) Uani 1 1 d .
H8 H 0.3820 0.2611 0.3653 0.027 Uiso 1 1 calc R
C9 C 0.3099(3) 0.4415(2) 0.36871(9) 0.0216(5) Uani 1 1 d .
H9 H 0.4069 0.4773 0.3913 0.026 Uiso 1 1 calc R
C10 C 0.4971(3) 0.42172(19) 0.27846(10) 0.0225(5) Uani 1 1 d .
C11 C 0.4911(3) 0.41268(19) 0.21201(10) 0.0224(5) Uani 1 1 d .
C12 C 0.6365(3) 0.4822(2) 0.17879(10) 0.0309(6) Uani 1 1 d .
H12A H 0.7498 0.4414 0.1812 0.037 Uiso 1 1 calc R
H12B H 0.6491 0.5635 0.1936 0.037 Uiso 1 1 calc R
C13 C 0.5626(3) 0.4814(2) 0.11505(10) 0.0294(5) Uani 1 1 d .
H13 H 0.6022 0.5553 0.0957 0.035 Uiso 1 1 calc R
C14 C 0.6365(3) 0.3735(3) 0.08021(11) 0.0324(6) Uani 1 1 d .
C15 C 0.5139(3) 0.2894(2) 0.04950(10) 0.0320(6) Uani 1 1 d .
H15A H 0.5655 0.2095 0.0500 0.038 Uiso 1 1 calc R
H15B H 0.5043 0.3141 0.0089 0.038 Uiso 1 1 calc R
C16 C 0.3270(3) 0.2825(2) 0.07573(10) 0.0296(5) Uani 1 1 d .
H16 H 0.2534 0.2390 0.0475 0.036 Uiso 1 1 calc R
C17 C 0.2469(3) 0.4063(2) 0.08235(10) 0.0281(5) Uani 1 1 d .
H17 H 0.1277 0.3988 0.0989 0.034 Uiso 1 1 calc R
C18 C 0.3594(3) 0.4884(2) 0.12215(10) 0.0251(5) Uani 1 1 d .
H18 H 0.3220 0.5719 0.1161 0.030 Uiso 1 1 calc R

loop_
_atom_site_aniso_label
_atom_site_aniso_U_11
_atom_site_aniso_U_22
_atom_site_aniso_U_33
_atom_site_aniso_U_23
_atom_site_aniso_U_13
_atom_site_aniso_U_12
S1 0.0255(3) 0.0245(3) 0.0223(3) -0.0018(2) -0.0028(2) -0.0046(2)
S2 0.0421(4) 0.0286(3) 0.0306(3) 0.0024(3) -0.0019(3) -0.0125(3)
S3 0.0310(3) 0.0249(3) 0.0307(3) -0.0003(2) -0.0022(2) 0.0080(3)
N1 0.0176(9) 0.0246(10) 0.0209(9) 0.0023(8) -0.0009(7) 0.0052(8)
N2 0.0157(9) 0.0199(9) 0.0218(9) 0.0007(8) -0.0019(7) 0.0021(7)
O1 0.0193(8) 0.0429(10) 0.0295(9) 0.0077(8) -0.0014(7) 0.0107(8)
O2 0.0410(11) 0.0424(11) 0.0364(10) -0.0077(9) 0.0152(8) 0.0005(10)
O3 0.0329(9) 0.0376(10) 0.0239(8) 0.0070(7) -0.0067(7) -0.0095(8)
O4 0.0188(8) 0.0559(12) 0.0319(9) -0.0046(9) -0.0062(7) 0.0081(8)
O5 0.0288(11) 0.0872(17) 0.0578(13) -0.0203(12) 0.0129(10) -0.0021(11)
O6 0.0543(13) 0.0555(13) 0.0230(9) 0.0086(9) -0.0047(9) 0.0145(11)
O7 0.0284(10) 0.0534(13) 0.0473(12) 0.0130(10) -0.0042(9) -0.0076(10)
C1 0.0201(11) 0.0204(11) 0.0246(11) 0.0006(9) -0.0010(9) 0.0003(9)
C2 0.0133(10) 0.0240(11) 0.0216(10) 0.0010(9) -0.0019(9) 0.0001(9)
C3 0.0200(11) 0.0217(11) 0.0277(12) 0.0012(9) 0.0031(9) 0.0034(9)
C4 0.0237(12) 0.0207(12) 0.0262(11) -0.0032(9) 0.0010(9) 0.0009(9)
C5 0.0246(12) 0.0286(12) 0.0210(11) 0.0018(9) -0.0003(9) 0.0043(10)
C6 0.0223(11) 0.0288(13) 0.0266(11) 0.0028(10) 0.0003(9) -0.0037(10)
C7 0.0279(11) 0.0189(11) 0.0227(10) 0.0020(9) -0.0022(9) -0.0019(9)
C8 0.0217(11) 0.0245(12) 0.0221(10) 0.0013(9) -0.0005(9) -0.0019(9)
C9 0.0225(11) 0.0217(11) 0.0204(11) -0.0031(9) -0.0037(9) 0.0016(9)
C10 0.0172(11) 0.0223(12) 0.0279(11) 0.0001(9) -0.0026(9) -0.0022(9)
C11 0.0173(10) 0.0229(11) 0.0269(11) -0.0002(9) 0.0000(9) -0.0018(9)
C12 0.0238(12) 0.0363(14) 0.0326(13) -0.0039(11) 0.0039(10) -0.0073(11)
C13 0.0306(13) 0.0308(13) 0.0267(12) 0.0038(10) 0.0037(10) -0.0096(11)
C14 0.0258(13) 0.0435(16) 0.0278(12) 0.0033(12) 0.0055(10) 0.0027(11)
C15 0.0381(14) 0.0318(14) 0.0262(11) -0.0012(10) 0.0035(10) 0.0066(12)
C16 0.0335(12) 0.0311(13) 0.0243(11) -0.0001(10) -0.0010(10) -0.0093(11)
C17 0.0257(12) 0.0363(14) 0.0223(11) 0.0031(10) -0.0022(9) -0.0001(11)
C18 0.0258(12) 0.0247(12) 0.0249(11) 0.0053(10) 0.0036(9) 0.0045(10)

loop_
_atom_type_symbol
_atom_type_description
_atom_type_scat_dispersion_real
_atom_type_scat_dispersion_imag
_atom_type_scat_source
C C 0.0033 0.0016 'International Tables Vol C Tables 4.2.6.8 and 6.1.1.4'
H H 0.0000 0.0000 'International Tables Vol C Tables 4.2.6.8 and 6.1.1.4'
N N 0.0061 0.0033 'International Tables Vol C Tables 4.2.6.8 and 6.1.1.4'
O O 0.0106 0.0060 'International Tables Vol C Tables 4.2.6.8 and 6.1.1.4'
S S 0.1246 0.1234 'International Tables Vol C Tables 4.2.6.8 and 6.1.1.4'

loop_
_geom_angle_atom_site_label_1
_geom_angle_atom_site_label_2
_geom_angle_atom_site_label_3
_geom_angle
C7 S1 C2 99.31(10)
C16 S2 S3 106.51(8)
C11 S3 S2 104.80(7)
C1 N1 C11 125.96(18)
C1 N1 C18 121.42(18)
C11 N1 C18 112.49(17)
C10 N2 C2 124.07(17)
C10 N2 C9 124.78(18)
C2 N2 C9 106.35(16)
C8 O3 H3 118(2)
C17 O6 H6 106(2)
H7A O7 H7B 108(3)
O1 C1 N1 122.6(2)
O1 C1 C2 122.3(2)
N1 C1 C2 115.03(18)
N2 C2 C1 112.95(17)
N2 C2 C3 101.26(17)
C1 C2 C3 112.51(18)
N2 C2 S1 108.92(14)
C1 C2 S1 107.69(14)
C3 C2 S1 113.48(15)
C2 C3 C4 104.51(17)
C2 C3 H3A 110.8
C4 C3 H3A 110.8
C2 C3 H3B 110.8
C4 C3 H3B 110.8
H3A C3 H3B 108.9
C5 C4 C3 107.05(18)
C5 C4 C9 114.97(19)
C3 C4 C9 104.38(16)
C5 C4 H4 110.1
C3 C4 H4 110.1
C9 C4 H4 110.1
O2 C5 C4 121.3(2)
O2 C5 C6 121.2(2)
C4 C5 C6 116.92(19)
C5 C6 C7 113.07(19)
C5 C6 H6A 109.0
C7 C6 H6A 109.0
C5 C6 H6B 109.0
C7 C6 H6B 109.0
H6A C6 H6B 107.8
C8 C7 C6 109.96(18)
C8 C7 S1 110.57(15)
C6 C7 S1 113.68(15)
C8 C7 H7 107.5
C6 C7 H7 107.5
S1 C7 H7 107.5
O3 C8 C7 106.67(17)
O3 C8 C9 110.95(18)
C7 C8 C9 110.63(18)
O3 C8 H8 109.5
C7 C8 H8 109.5
C9 C8 H8 109.5
N2 C9 C8 107.08(17)
N2 C9 C4 103.09(16)
C8 C9 C4 111.86(19)
N2 C9 H9 111.5
C8 C9 H9 111.5
C4 C9 H9 111.5
O4 C10 N2 123.5(2)
O4 C10 C11 120.67(19)
N2 C10 C11 115.80(18)
N1 C11 C10 115.69(18)
N1 C11 C12 102.12(17)
C10 C11 C12 115.89(18)
N1 C11 S3 110.63(15)
C10 C11 S3 106.63(14)
C12 C11 S3 105.46(16)
C11 C12 C13 101.66(18)
C11 C12 H12A 111.4
C13 C12 H12A 111.4
C11 C12 H12B 111.4
C13 C12 H12B 111.4
H12A C12 H12B 109.3
C18 C13 C14 116.9(2)
C18 C13 C12 104.89(19)
C14 C13 C12 110.9(2)
C18 C13 H13 108.0
C14 C13 H13 108.0
C12 C13 H13 108.0
O5 C14 C15 120.9(3)
O5 C14 C13 118.5(2)
C15 C14 C13 120.4(2)
C14 C15 C16 114.74(19)
C14 C15 H15A 108.6
C16 C15 H15A 108.6
C14 C15 H15B 108.6
C16 C15 H15B 108.6
H15A C15 H15B 107.6
C17 C16 C15 111.2(2)
C17 C16 S2 110.31(16)
C15 C16 S2 114.55(17)
C17 C16 H16 106.8
C15 C16 H16 106.8
S2 C16 H16 106.8
O6 C17 C16 108.25(19)
O6 C17 C18 108.7(2)
C16 C17 C18 112.19(19)
O6 C17 H17 109.2
C16 C17 H17 109.2
C18 C17 H17 109.2
N1 C18 C17 110.61(18)
N1 C18 C13 103.00(18)
C17 C18 C13 117.1(2)
N1 C18 H18 108.6
C17 C18 H18 108.6
C13 C18 H18 108.6

loop_
_geom_bond_atom_site_label_1
_geom_bond_atom_site_label_2
_geom_bond_distance
S1 C7 1.847(2)
S1 C2 1.854(2)
S2 C16 1.849(2)
S2 S3 2.0238(9)
S3 C11 1.919(2)
N1 C1 1.365(3)
N1 C11 1.436(3)
N1 C18 1.489(3)
N2 C10 1.347(3)
N2 C2 1.467(3)
N2 C9 1.485(3)
O1 C1 1.213(3)
O2 C5 1.227(3)
O3 C8 1.429(2)
O3 H3 0.816(10)
O4 C10 1.227(3)
O5 C14 1.222(3)
O6 C17 1.444(3)
O6 H6 0.92(2)
O7 H7A 0.90(2)
O7 H7B 0.83(2)
C1 C2 1.516(3)
C2 C3 1.536(3)
C3 C4 1.560(3)
C3 H3A 0.9700
C3 H3B 0.9700
C4 C5 1.513(3)
C4 C9 1.573(3)
C4 H4 0.9800
C5 C6 1.514(3)
C6 C7 1.540(3)
C6 H6A 0.9700
C6 H6B 0.9700
C7 C8 1.533(3)
C7 H7 0.9800
C8 C9 1.537(3)
C8 H8 0.9800
C9 H9 0.9800
C10 C11 1.522(3)
C11 C12 1.543(3)
C12 C13 1.560(3)
C12 H12A 0.9700
C12 H12B 0.9700
C13 C18 1.545(3)
C13 C14 1.545(4)
C13 H13 0.9800
C14 C15 1.491(4)
C15 C16 1.535(3)
C15 H15A 0.9700
C15 H15B 0.9700
C16 C17 1.511(4)
C16 H16 0.9800
C17 C18 1.544(3)
C17 H17 0.9800
C18 H18 0.9800

loop_
_geom_hbond_atom_site_label_D
_geom_hbond_atom_site_label_H
_geom_hbond_atom_site_label_A
_geom_hbond_distance_DH
_geom_hbond_distance_HA
_geom_hbond_distance_DA
_geom_hbond_angle_DHA
_geom_hbond_site_symmetry_A
O3 H3 O7 0.816(10) 1.962(13) 2.754(3) 163(3) .
O6 H6 O7 0.92(2) 2.17(2) 3.053(3) 161(3) 4_564
O7 H7A O2 0.90(2) 1.99(2) 2.875(3) 170(3) 1_655
O7 H7B O3 0.83(2) 2.04(2) 2.842(3) 164(3) 2_556

loop_
_geom_torsion_atom_site_label_1
_geom_torsion_atom_site_label_2
_geom_torsion_atom_site_label_3
_geom_torsion_atom_site_label_4
_geom_torsion
C16 S2 S3 C11 67.80(11)
C11 N1 C1 O1 174.9(2)
C18 N1 C1 O1 -0.6(3)
C11 N1 C1 C2 -3.3(3)
C18 N1 C1 C2 -178.88(19)
C10 N2 C2 C1 -36.5(3)
C9 N2 C2 C1 167.11(17)
C10 N2 C2 C3 -157.10(19)
C9 N2 C2 C3 46.6(2)
C10 N2 C2 S1 83.1(2)
C9 N2 C2 S1 -73.29(17)
O1 C1 C2 N2 -149.9(2)
N1 C1 C2 N2 28.4(3)
O1 C1 C2 C3 -36.0(3)
N1 C1 C2 C3 142.29(19)
O1 C1 C2 S1 89.8(2)
N1 C1 C2 S1 -91.92(19)
C7 S1 C2 N2 54.05(15)
C7 S1 C2 C1 176.87(15)
C7 S1 C2 C3 -57.91(16)
N2 C2 C3 C4 -36.1(2)
C1 C2 C3 C4 -156.97(18)
S1 C2 C3 C4 80.44(18)
C2 C3 C4 C5 -108.39(19)
C2 C3 C4 C9 13.9(2)
C3 C4 C5 O2 -102.3(2)
C9 C4 C5 O2 142.2(2)
C3 C4 C5 C6 69.2(2)
C9 C4 C5 C6 -46.2(3)
O2 C5 C6 C7 -170.4(2)
C4 C5 C6 C7 18.0(3)
C5 C6 C7 C8 37.5(2)
C5 C6 C7 S1 -87.0(2)
C2 S1 C7 C8 -46.22(17)
C2 S1 C7 C6 78.02(17)
C6 C7 C8 O3 52.5(2)
S1 C7 C8 O3 178.88(15)
C6 C7 C8 C9 -68.2(2)
S1 C7 C8 C9 58.1(2)
C10 N2 C9 C8 -75.5(2)
C2 N2 C9 C8 80.6(2)
C10 N2 C9 C4 166.3(2)
C2 N2 C9 C4 -37.5(2)
O3 C8 C9 N2 169.03(16)
C7 C8 C9 N2 -72.8(2)
O3 C8 C9 C4 -78.7(2)
C7 C8 C9 C4 39.5(2)
C5 C4 C9 N2 130.09(19)
C3 C4 C9 N2 13.1(2)
C5 C4 C9 C8 15.4(3)
C3 C4 C9 C8 -101.6(2)
C2 N2 C10 O4 -164.2(2)
C9 N2 C10 O4 -12.2(3)
C2 N2 C10 C11 16.1(3)
C9 N2 C10 C11 168.12(19)
C1 N1 C11 C10 -17.5(3)
C18 N1 C11 C10 158.39(18)
C1 N1 C11 C12 -144.3(2)
C18 N1 C11 C12 31.6(2)
C1 N1 C11 S3 103.9(2)
C18 N1 C11 S3 -80.2(2)
O4 C10 C11 N1 -168.5(2)
N2 C10 C11 N1 11.2(3)
O4 C10 C11 C12 -49.0(3)
N2 C10 C11 C12 130.7(2)
O4 C10 C11 S3 68.0(2)
N2 C10 C11 S3 -112.33(18)
S2 S3 C11 N1 -3.82(16)
S2 S3 C11 C10 122.76(13)
S2 S3 C11 C12 -113.51(14)
N1 C11 C12 C13 -39.1(2)
C10 C11 C12 C13 -165.78(19)
S3 C11 C12 C13 76.55(19)
C11 C12 C13 C18 33.9(2)
C11 C12 C13 C14 -93.1(2)
C18 C13 C14 O5 -179.2(2)
C12 C13 C14 O5 -59.1(3)
C18 C13 C14 C15 6.9(3)
C12 C13 C14 C15 127.0(2)
O5 C14 C15 C16 160.4(3)
C13 C14 C15 C16 -25.8(3)
C14 C15 C16 C17 52.0(3)
C14 C15 C16 S2 -73.9(3)
S3 S2 C16 C17 -85.67(16)
S3 S2 C16 C15 40.69(19)
C15 C16 C17 O6 60.7(2)
S2 C16 C17 O6 -171.04(16)
C15 C16 C17 C18 -59.2(2)
S2 C16 C17 C18 69.0(2)
C1 N1 C18 C17 -68.0(3)
C11 N1 C18 C17 115.9(2)
C1 N1 C18 C13 166.1(2)
C11 N1 C18 C13 -10.0(3)
O6 C17 C18 N1 163.45(18)
C16 C17 C18 N1 -76.9(2)
O6 C17 C18 C13 -79.0(3)
C16 C17 C18 C13 40.7(3)
C14 C13 C18 N1 107.4(2)
C12 C13 C18 N1 -15.8(2)
C14 C13 C18 C17 -14.2(3)
C12 C13 C18 C17 -137.4(2)

loop_
_cod_related_entry_id
_cod_related_entry_code
_cod_related_entry_database
1 30651583 ChemSpider
